data_4303263
loop_
_publ_author_name
'Mitchell J. Kerr'
'Daniel J. Harrison'
'Alan J. Lough'
'Ulrich Fekl'

_publ_section_title
;
Ligand-Based Reactivity of a Platinum Bisdithiolene: Double Diene Addition
Yields a New C2-Chiral Chelate Ligand
;
_journal_name_full 'Inorganic Chemistry'
_journal_page_first 9043
_journal_page_last 9045
_journal_paper_doi 10.1021/ic901116c
_journal_volume 48
_journal_year 2009
_chemical_formula_moiety 'C20 H20 F12 Pt S4, C6 H6'
_chemical_formula_sum 'C26 H26 F12 Pt S4'
_chemical_formula_weight 889.80
_chemical_name_systematic
; 
 ? 
;
_space_group_IT_number 15
_symmetry_cell_setting monoclinic
_symmetry_space_group_name_Hall '-C 2yc'
_symmetry_space_group_name_H-M 'C 1 2/c 1'
_atom_sites_solution_hydrogens geom
_atom_sites_solution_primary direct
_atom_sites_solution_secondary difmap
_audit_creation_method SHELXL-97
_cell_angle_alpha 90.00
_cell_angle_beta 110.297(2)
_cell_angle_gamma 90.00
_cell_formula_units_Z 4
_cell_length_a 13.2761(5)
_cell_length_b 16.6218(9)
_cell_length_c 14.4963(5)
_cell_measurement_reflns_used 11556
_cell_measurement_temperature 150(1)
_cell_measurement_theta_max 27.5
_cell_measurement_theta_min 2.8
_cell_volume 3000.3(2)
_computing_cell_refinement 'Denzo-SMN (Otwinowski & Minor, 1997)'
_computing_data_collection 'Collect (Nonius B.V., 1997-2002)'
_computing_data_reduction Denzo-SMN
_computing_molecular_graphics 'PLATON (Spek, 2003)'
_computing_publication_material 'SHELXTL V6.1'
_computing_structure_refinement 'SHELXTL V6.1 (Sheldrick, 2008)'
_computing_structure_solution 'SIR-92 (Altomare et al., 1994)'
_diffrn_ambient_temperature 150(1)
_diffrn_detector_area_resol_mean 9
_diffrn_measured_fraction_theta_full 0.993
_diffrn_measured_fraction_theta_max 0.993
_diffrn_measurement_device_type 'Nonius KappaCCD'
_diffrn_measurement_method '\f scans and \w scans with \k offsets'
_diffrn_radiation_monochromator graphite
_diffrn_radiation_source 'fine-focus sealed tube'
_diffrn_radiation_type MoK\a
_diffrn_radiation_wavelength 0.71073
_diffrn_reflns_av_R_equivalents 0.0691
_diffrn_reflns_av_sigmaI/netI 0.0773
_diffrn_reflns_limit_h_max 16
_diffrn_reflns_limit_h_min -17
_diffrn_reflns_limit_k_max 21
_diffrn_reflns_limit_k_min -21
_diffrn_reflns_limit_l_max 18
_diffrn_reflns_limit_l_min -15
_diffrn_reflns_number 11556
_diffrn_reflns_theta_full 27.52
_diffrn_reflns_theta_max 27.52
_diffrn_reflns_theta_min 2.85
_diffrn_standards_number 0
_exptl_absorpt_coefficient_mu 5.048
_exptl_absorpt_correction_T_max 0.866
_exptl_absorpt_correction_T_min 0.761
_exptl_absorpt_correction_type multi-scan
_exptl_absorpt_process_details
;
multi-scan from symmetry-related measurements 
 Sortav (Blessing 1995)
;
_exptl_crystal_colour 'pale green'
_exptl_crystal_density_diffrn 1.970
_exptl_crystal_density_method 'not measured'
_exptl_crystal_description needle
_exptl_crystal_F_000 1728
_exptl_crystal_size_max 0.10
_exptl_crystal_size_mid 0.04
_exptl_crystal_size_min 0.03
_refine_diff_density_max 4.098
_refine_diff_density_min -1.706
_refine_diff_density_rms 0.171
_refine_ls_extinction_method none
_refine_ls_goodness_of_fit_ref 1.038
_refine_ls_hydrogen_treatment constr
_refine_ls_matrix_type full
_refine_ls_number_parameters 197
_refine_ls_number_reflns 3437
_refine_ls_number_restraints 0
_refine_ls_restrained_S_all 1.038
_refine_ls_R_factor_all 0.0720
_refine_ls_R_factor_gt 0.0429
_refine_ls_shift/su_max 0.001
_refine_ls_shift/su_mean 0.000
_refine_ls_structure_factor_coef Fsqd
_refine_ls_weighting_details 'calc w=1/[\s^2^(Fo^2^)+(0.0263P)^2^+9.5499P] where P=(Fo^2^+2Fc^2^)/3'
_refine_ls_weighting_scheme calc
_refine_ls_wR_factor_gt 0.0758
_refine_ls_wR_factor_ref 0.0856
_reflns_number_gt 2585
_reflns_number_total 3437
_reflns_threshold_expression I>2\s(I)
_cod_data_source_file ic901116c_si_002.cif
_cod_data_source_block k0939
_cod_depositor_comments
;
The following automatic conversions were performed:
'_symmetry_cell_setting' value 'Monoclinic' changed to 'monoclinic'
according to '/home/saulius/struct/CIF-dictionaries/cif_core.dic'
dictionary named 'cif_core.dic' version 2.4.1 from 2010-06-29.

Automatic conversion script
Id: cif_fix_enum 1527 2010-12-29 10:47:43Z saulius 
;
_cod_original_sg_symbol_H-M 'C 2/c'
_cod_database_code 4303263

loop_
_symmetry_equiv_pos_as_xyz
'x, y, z'
'-x, y, -z+1/2'
'x+1/2, y+1/2, z'
'-x+1/2, y+1/2, -z+1/2'
'-x, -y, -z'
'x, -y, z-1/2'
'-x+1/2, -y+1/2, -z'
'x+1/2, -y+1/2, z-1/2'

loop_
_atom_site_label
_atom_site_type_symbol
_atom_site_fract_x
_atom_site_fract_y
_atom_site_fract_z
_atom_site_U_iso_or_equiv
_atom_site_adp_type
_atom_site_occupancy
_atom_site_symmetry_multiplicity
_atom_site_calc_flag
_atom_site_refinement_flags
_atom_site_disorder_assembly
_atom_site_disorder_group
Pt1 Pt 0.5000 0.22777(2) 0.2500 0.02565(12) Uani 1 2 d S . .
S1 S 0.43011(11) 0.13118(10) 0.31961(9) 0.0289(3) Uani 1 1 d . . .
S2 S 0.57513(9) 0.32672(9) 0.18342(9) 0.0255(3) Uani 1 1 d . . .
F1 F 0.3443(3) -0.0647(3) 0.2433(3) 0.0747(13) Uani 1 1 d . . .
F2 F 0.4989(3) -0.0903(3) 0.3450(5) 0.112(2) Uani 1 1 d . . .
F3 F 0.3880(4) -0.0167(3) 0.3847(3) 0.0751(13) Uani 1 1 d . . .
F4 F 0.6473(2) 0.5090(2) 0.2358(2) 0.0419(9) Uani 1 1 d . . .
F5 F 0.5712(3) 0.4778(2) 0.0839(2) 0.0485(10) Uani 1 1 d . . .
F6 F 0.4922(3) 0.5572(2) 0.1548(3) 0.0563(11) Uani 1 1 d . . .
C1 C 0.4704(4) 0.0409(3) 0.2792(4) 0.0294(13) Uani 1 1 d . . .
C2 C 0.4288(5) -0.0321(4) 0.3145(5) 0.0490(18) Uani 1 1 d . . .
C3 C 0.4967(4) 0.4170(3) 0.1945(4) 0.0275(13) Uani 1 1 d . . .
C4 C 0.5524(4) 0.4906(4) 0.1685(4) 0.0354(15) Uani 1 1 d . . .
C5 C 0.3786(4) 0.4125(4) 0.1205(4) 0.0279(13) Uani 1 1 d . . .
H5A H 0.3348 0.3880 0.1561 0.033 Uiso 1 1 calc R . .
H5B H 0.3531 0.4685 0.1050 0.033 Uiso 1 1 calc R . .
C6 C 0.3516(4) 0.3682(4) 0.0234(4) 0.0309(14) Uani 1 1 d . . .
C7 C 0.4161(4) 0.3234(4) -0.0064(4) 0.0315(14) Uani 1 1 d . . .
C8 C 0.5320(4) 0.3099(4) 0.0518(4) 0.0361(15) Uani 1 1 d . . .
H8A H 0.5749 0.3454 0.0248 0.043 Uiso 1 1 calc R . .
H8B H 0.5499 0.2537 0.0408 0.043 Uiso 1 1 calc R . .
C9 C 0.3836(5) 0.2802(4) -0.1051(4) 0.0470(18) Uani 1 1 d . . .
H9A H 0.3128 0.2993 -0.1474 0.070 Uiso 1 1 calc R . .
H9B H 0.3805 0.2222 -0.0948 0.070 Uiso 1 1 calc R . .
H9C H 0.4365 0.2915 -0.1367 0.070 Uiso 1 1 calc R . .
C10 C 0.2347(4) 0.3827(4) -0.0377(4) 0.0473(18) Uani 1 1 d . . .
H10A H 0.2052 0.3347 -0.0771 0.071 Uiso 1 1 calc R . .
H10B H 0.2291 0.4287 -0.0814 0.071 Uiso 1 1 calc R . .
H10C H 0.1942 0.3939 0.0059 0.071 Uiso 1 1 calc R . .
C1S C 0.7745(5) 0.1976(5) 0.0782(5) 0.0488(18) Uani 1 1 d . . .
H1S H 0.7911 0.1616 0.1324 0.059 Uiso 1 1 calc R . .
C2S C 0.8111(5) 0.2753(5) 0.0928(5) 0.0499(19) Uani 1 1 d . . .
H2S H 0.8538 0.2928 0.1569 0.060 Uiso 1 1 calc R . .
C3S C 0.7862(5) 0.3285(5) 0.0147(5) 0.0485(18) Uani 1 1 d . . .
H3S H 0.8108 0.3826 0.0250 0.058 Uiso 1 1 calc R . .

loop_
_atom_site_aniso_label
_atom_site_aniso_U_11
_atom_site_aniso_U_22
_atom_site_aniso_U_33
_atom_site_aniso_U_23
_atom_site_aniso_U_13
_atom_site_aniso_U_12
Pt1 0.02181(16) 0.0305(2) 0.02321(16) 0.000 0.00601(12) 0.000
S1 0.0283(7) 0.0293(9) 0.0308(7) 0.0009(6) 0.0122(6) -0.0023(6)
S2 0.0204(6) 0.0301(9) 0.0262(7) 0.0055(6) 0.0085(5) 0.0047(6)
F1 0.047(2) 0.062(3) 0.119(4) -0.021(3) 0.035(2) -0.024(2)
F2 0.052(3) 0.061(4) 0.234(6) 0.087(4) 0.065(3) 0.026(2)
F3 0.104(3) 0.050(3) 0.091(3) 0.012(2) 0.058(3) -0.018(3)
F4 0.0318(18) 0.046(2) 0.0425(19) 0.0110(17) 0.0055(16) -0.0114(16)
F5 0.057(2) 0.050(3) 0.0349(19) 0.0145(17) 0.0122(17) -0.0113(19)
F6 0.044(2) 0.032(2) 0.084(3) 0.021(2) 0.0118(19) 0.0069(18)
C1 0.024(3) 0.025(3) 0.035(3) -0.002(3) 0.004(2) -0.002(2)
C2 0.042(4) 0.033(4) 0.073(5) 0.014(4) 0.020(4) -0.003(3)
C3 0.024(3) 0.020(3) 0.035(3) 0.000(2) 0.006(2) 0.001(2)
C4 0.029(3) 0.034(4) 0.036(3) 0.008(3) 0.003(3) -0.003(3)
C5 0.020(3) 0.034(4) 0.027(3) -0.001(2) 0.004(2) 0.005(2)
C6 0.025(3) 0.037(4) 0.029(3) 0.000(3) 0.007(2) -0.004(3)
C7 0.029(3) 0.037(4) 0.026(3) 0.000(3) 0.007(2) -0.006(3)
C8 0.041(3) 0.047(4) 0.024(3) 0.004(3) 0.017(3) 0.013(3)
C9 0.051(4) 0.055(5) 0.034(3) -0.003(3) 0.014(3) -0.003(4)
C10 0.033(3) 0.061(5) 0.038(3) -0.005(3) -0.001(3) -0.002(3)
C1S 0.043(4) 0.057(5) 0.058(4) 0.005(4) 0.033(3) -0.003(4)
C2S 0.033(3) 0.069(6) 0.047(4) -0.010(4) 0.013(3) 0.006(4)
C3S 0.032(3) 0.048(5) 0.071(5) -0.014(4) 0.026(3) -0.010(3)

loop_
_atom_type_symbol
_atom_type_description
_atom_type_scat_dispersion_real
_atom_type_scat_dispersion_imag
_atom_type_scat_source
C C 0.0033 0.0016 'International Tables Vol C Tables 4.2.6.8 and 6.1.1.4'
H H 0.0000 0.0000 'International Tables Vol C Tables 4.2.6.8 and 6.1.1.4'
F F 0.0171 0.0103 'International Tables Vol C Tables 4.2.6.8 and 6.1.1.4'
S S 0.1246 0.1234 'International Tables Vol C Tables 4.2.6.8 and 6.1.1.4'
Pt Pt -1.7033 8.3905 'International Tables Vol C Tables 4.2.6.8 and 6.1.1.4'

loop_
_geom_angle_atom_site_label_1
_geom_angle_atom_site_label_2
_geom_angle_atom_site_label_3
_geom_angle
_geom_angle_site_symmetry_1
_geom_angle_site_symmetry_3
_geom_angle_publ_flag
S1 Pt1 S1 89.45(8) 2_655 . ?
S1 Pt1 S2 90.89(5) 2_655 . ?
S1 Pt1 S2 178.34(4) . . ?
S1 Pt1 S2 178.34(4) 2_655 2_655 ?
S1 Pt1 S2 90.89(5) . 2_655 ?
S2 Pt1 S2 88.81(7) . 2_655 ?
C1 S1 Pt1 103.8(2) . . ?
C8 S2 C3 103.5(3) . . ?
C8 S2 Pt1 107.8(2) . . ?
C3 S2 Pt1 101.68(18) . . ?
C1 C1 C2 125.7(4) 2_655 . ?
C1 C1 S1 121.52(19) 2_655 . ?
C2 C1 S1 112.7(5) . . ?
F2 C2 F3 108.3(6) . . ?
F2 C2 F1 105.5(6) . . ?
F3 C2 F1 102.2(5) . . ?
F2 C2 C1 114.3(5) . . ?
F3 C2 C1 113.7(6) . . ?
F1 C2 C1 111.9(5) . . ?
C4 C3 C5 108.8(4) . . ?
C4 C3 C3 112.8(4) . 2_655 ?
C5 C3 C3 112.8(5) . 2_655 ?
C4 C3 S2 106.7(4) . . ?
C5 C3 S2 111.0(4) . . ?
C3 C3 S2 104.6(3) 2_655 . ?
F4 C4 F6 106.4(5) . . ?
F4 C4 F5 106.0(5) . . ?
F6 C4 F5 106.6(5) . . ?
F4 C4 C3 114.5(4) . . ?
F6 C4 C3 112.3(5) . . ?
F5 C4 C3 110.6(5) . . ?
C6 C5 C3 121.2(5) . . ?
C7 C6 C10 123.3(5) . . ?
C7 C6 C5 127.5(5) . . ?
C10 C6 C5 109.2(5) . . ?
C6 C7 C8 124.1(5) . . ?
C6 C7 C9 124.8(5) . . ?
C8 C7 C9 111.1(5) . . ?
C7 C8 S2 117.3(4) . . ?
C2S C1S C3S 120.2(7) . 7_655 ?
C1S C2S C3S 120.3(6) . . ?
C1S C3S C2S 119.5(7) 7_655 . ?

loop_
_geom_bond_atom_site_label_1
_geom_bond_atom_site_label_2
_geom_bond_distance
_geom_bond_site_symmetry_2
_geom_bond_publ_flag
Pt1 S1 2.2598(15) 2_655 ?
Pt1 S1 2.2598(15) . ?
Pt1 S2 2.3020(14) . ?
Pt1 S2 2.3020(14) 2_655 ?
S1 C1 1.761(6) . ?
S2 C8 1.814(5) . ?
S2 C3 1.865(6) . ?
F1 C2 1.347(7) . ?
F2 C2 1.309(8) . ?
F3 C2 1.333(8) . ?
F4 C4 1.334(6) . ?
F5 C4 1.349(7) . ?
F6 C4 1.340(7) . ?
C1 C1 1.339(11) 2_655 ?
C1 C2 1.495(8) . ?
C3 C4 1.543(8) . ?
C3 C5 1.564(6) . ?
C3 C3 1.581(11) 2_655 ?
C5 C6 1.517(7) . ?
C6 C7 1.315(8) . ?
C6 C10 1.516(7) . ?
C7 C8 1.493(7) . ?
C7 C9 1.523(8) . ?
C1S C2S 1.371(10) . ?
C1S C3S 1.378(9) 7_655 ?
C2S C3S 1.383(9) . ?
C3S C1S 1.378(9) 7_655 ?
